data_1562056
loop_
_publ_author_name
'Anderson, Grace I.'
'Bellia, Sophia'
'Zeller, Matthias'
'Hillesheim, Patrick C.'
'Mirjafari, Arsalan'

_publ_section_title
;
 Quinine dihydrochloride hemihydrate
;
_journal_coeditor_code BV4036
_journal_issue 4
_journal_name_full IUCrData
_journal_page_first x210406
_journal_paper_doi 10.1107/S2414314621004065
_journal_volume 6
_journal_year 2021
_chemical_absolute_configuration ad
_chemical_formula_iupac '2C20 H26 N2 O2 2+, 4Cl -, H2 O'
_chemical_formula_moiety '2(C20 H26 N2 O2 2+), 4(Cl -), H2 O'
_chemical_formula_sum 'C40 H54 Cl4 N4 O5'
_chemical_formula_weight 812.67
_chemical_name_common
;
Quinine dihydrochloride monohydrate
;
_chemical_name_systematic
'4-[(5-Ethenyl-1-azoniabicyclo[2.2.2]octan-2-yl)(hydroxy)methyl]-6-methoxyquinolin-1-ium dichloride hemihydrate'
_space_group_crystal_system triclinic
_space_group_IT_number 1
_space_group_name_Hall 'P 1'
_space_group_name_H-M_alt 'P 1'
_atom_sites_solution_hydrogens mixed
_atom_sites_solution_primary dual
_atom_sites_solution_secondary difmap
_audit_creation_method SHELXL-2018/3
_cell_angle_alpha 73.9951(18)
_cell_angle_beta 79.1246(18)
_cell_angle_gamma 75.2203(17)
_cell_formula_units_Z 2
_cell_length_a 9.5944(3)
_cell_length_b 12.7606(4)
_cell_length_c 18.0312(6)
_cell_measurement_reflns_used 9741
_cell_measurement_temperature 150(2)
_cell_measurement_theta_max 32.3517
_cell_measurement_theta_min 2.5642
_cell_volume 2035.09(12)
_computing_cell_refinement
;
SAINT (Bruker, 2020)
;
_computing_data_collection
;
APEX3 (Bruker, 2020)
;
_computing_data_reduction
;
SAINT (Bruker, 2020)
;
_computing_molecular_graphics
;
<i>OLEX2</i> (Dolomanov <i>et al.</i>,  2009)
;
_computing_publication_material
;
publCIF (Westrip, 2010),
CSD (Groom <i>et al.</i>,  2016),
enCIFer (Allen <i>et al.</i>,  2004)
;
_computing_structure_refinement
;
<i>SHELXL2018/3</i> (Sheldrick, 2015b),
<i>shelXle</i>
(H\"ubschle <i>et al.</i>,  2011)
;
_computing_structure_solution
;
SHELXT (Sheldrick, 2015a)
;
_diffrn_ambient_temperature 150(2)
_diffrn_detector_area_resol_mean 7.4074
_diffrn_measured_fraction_theta_full 0.999
_diffrn_measured_fraction_theta_max 0.995
_diffrn_measurement_device_type
;
Bruker AXS D8 Quest diffractometer with PhotonII charge-integrating pixel
array detector (CPAD)
;
_diffrn_measurement_method 'omega and phi scans'
_diffrn_radiation_monochromator 'Triumph curved graphite crystal'
_diffrn_radiation_type MoK\a
_diffrn_radiation_wavelength 0.71073
_diffrn_reflns_av_R_equivalents 0.0495
_diffrn_reflns_av_unetI/netI 0.0442
_diffrn_reflns_limit_h_max 14
_diffrn_reflns_limit_h_min -14
_diffrn_reflns_limit_k_max 19
_diffrn_reflns_limit_k_min -19
_diffrn_reflns_limit_l_max 27
_diffrn_reflns_limit_l_min -27
_diffrn_reflns_number 120029
_diffrn_reflns_theta_full 25.242
_diffrn_reflns_theta_max 33.224
_diffrn_reflns_theta_min 2.213
_diffrn_source 'fine focus sealed tube X-ray source'
_diffrn_source_current '30 mA'
_diffrn_source_voltage '50 kV'
_exptl_absorpt_coefficient_mu 0.339
_exptl_absorpt_correction_T_max 0.7465
_exptl_absorpt_correction_T_min 0.6775
_exptl_absorpt_correction_type multi-scan
_exptl_absorpt_process_details
;
(SADABS; Krause <i>et al.</i>,  2015)
;
_exptl_crystal_colour colourless
_exptl_crystal_density_diffrn 1.326
_exptl_crystal_description plate
_exptl_crystal_F_000 860
_exptl_crystal_size_max 0.440
_exptl_crystal_size_mid 0.290
_exptl_crystal_size_min 0.200
_refine_diff_density_max 0.488
_refine_diff_density_min -0.406
_refine_ls_abs_structure_details
;
Flack <i>x</i> determined using 10201 quotients
[(<i>I</i>^+^)-(<i>I</i>^-^)]/[(<i>I</i>^+^)+(<i>I</i>^-^)]
(Parsons <i>et al.</i>,  2013)
;
_refine_ls_abs_structure_Flack -0.015(9)
_refine_ls_extinction_method none
_refine_ls_goodness_of_fit_ref 1.024
_refine_ls_hydrogen_treatment mixed
_refine_ls_matrix_type full
_refine_ls_number_parameters 1030
_refine_ls_number_reflns 30500
_refine_ls_number_restraints 233
_refine_ls_restrained_S_all 1.024
_refine_ls_R_factor_all 0.0552
_refine_ls_R_factor_gt 0.0379
_refine_ls_shift/su_max 0.001
_refine_ls_shift/su_mean 0.000
_refine_ls_structure_factor_coef Fsqd
_refine_ls_weighting_details 'w=1/[\s^2^(Fo^2^)+(0.0421P)^2^+0.1915P] where P=(Fo^2^+2Fc^2^)/3'
_refine_ls_weighting_scheme calc
_refine_ls_wR_factor_gt 0.0826
_refine_ls_wR_factor_ref 0.0898
_reflns_number_gt 24850
_reflns_number_total 30500
_reflns_threshold_expression 'I > 2\s(I)'
_cod_data_source_file bv4036sup1.cif
_cod_data_source_block I
_cod_database_code 1562056
_shelx_space_group_comment
;
The symmetry employed for this shelxl refinement is uniquely defined
by the following loop, which should always be used as a source of
symmetry information in preference to the above space-group names.
They are only intended as comments.
;
_shelx_estimated_absorpt_t_min 0.865
_shelx_estimated_absorpt_t_max 0.935

loop_
_space_group_symop_operation_xyz
'x, y, z'

loop_
_atom_site_type_symbol
_atom_site_label
_atom_site_fract_x
_atom_site_fract_y
_atom_site_fract_z
_atom_site_U_iso_or_equiv
_atom_site_adp_type
_atom_site_calc_flag
_atom_site_occupancy
_atom_site_disorder_assembly
_atom_site_disorder_group
Cl Cl1A 0.73620(6) 0.20342(5) 0.09724(3) 0.03224(11) Uani d 1 . .
Cl Cl2A 0.98383(9) 0.24836(6) 0.59486(4) 0.04950(18) Uani d 1 . .
O O1A 0.6617(2) -0.00094(16) 0.35855(11) 0.0380(4) Uani d 1 . .
O O2A 0.99946(19) 0.40649(13) 0.14679(11) 0.0336(4) Uani d 1 . .
H H2OA 0.928698 0.460326 0.150030 0.050 Uiso calc 1 . .
O O3A 0.7857(3) 0.0577(2) 0.66750(13) 0.0546(6) Uani d 1 . .
H H3E 0.835(5) 0.112(3) 0.652(3) 0.082 Uiso d 1 . .
H H3F 0.695(3) 0.085(4) 0.661(3) 0.082 Uiso d 1 . .
N N1A 0.9605(2) 0.26196(19) 0.43234(12) 0.0328(4) Uani d 1 . .
H H1NA 0.967585 0.251275 0.481960 0.039 Uiso calc 1 . .
N N2A 1.05718(19) 0.18930(15) 0.09162(10) 0.0240(3) Uani d 1 . .
H H2NA 0.955420 0.180398 0.095037 0.029 Uiso calc 1 . .
C C1A 0.8921(2) 0.1951(2) 0.41131(12) 0.0261(4) Uani d 1 . .
C C2A 0.8315(2) 0.1140(2) 0.46910(13) 0.0315(5) Uani d 1 . .
H H2A 0.841722 0.103884 0.522160 0.038 Uiso calc 1 . .
C C3A 0.7586(3) 0.0503(2) 0.44887(13) 0.0312(5) Uani d 1 . .
H H3A 0.717998 -0.004657 0.487857 0.037 Uiso calc 1 . .
C C4A 0.7424(2) 0.06527(19) 0.36958(13) 0.0273(4) Uani d 1 . .
C C5A 0.8043(2) 0.14162(18) 0.31157(12) 0.0237(4) Uani d 1 . .
H H5A 0.795432 0.149291 0.258647 0.028 Uiso calc 1 . .
C C6A 0.8819(2) 0.20905(18) 0.33190(12) 0.0224(4) Uani d 1 . .
C C7A 0.9489(2) 0.29154(19) 0.27689(13) 0.0250(4) Uani d 1 . .
C C8A 1.0119(3) 0.3584(2) 0.30309(15) 0.0335(5) Uani d 1 . .
H H8A 1.052243 0.416075 0.266876 0.040 Uiso calc 1 . .
C C9A 1.0166(2) 0.3417(2) 0.38201(16) 0.0352(5) Uani d 1 . .
H H9A 1.060216 0.387795 0.399733 0.042 Uiso calc 1 . .
C C10A 0.6276(3) 0.0136(2) 0.28178(15) 0.0370(5) Uani d 1 . .
H H10A 0.576570 0.090898 0.262742 0.056 Uiso calc 1 . .
H H10B 0.565434 -0.037196 0.283174 0.056 Uiso calc 1 . .
H H10C 0.717669 -0.002845 0.246932 0.056 Uiso calc 1 . .
C C11A 0.9588(2) 0.30587(17) 0.18971(12) 0.0246(4) Uani d 1 . .
H H11A 0.863314 0.303472 0.176318 0.029 Uiso calc 1 . .
C C12A 1.0766(2) 0.20798(17) 0.16823(11) 0.0215(4) Uani d 1 . .
H H12A 1.064880 0.139046 0.209610 0.026 Uiso calc 1 . .
C C13A 1.2332(2) 0.22229(18) 0.16295(12) 0.0238(4) Uani d 1 . .
H H13A 1.231365 0.296580 0.170564 0.029 Uiso calc 1 . .
H H13B 1.283323 0.164662 0.204301 0.029 Uiso calc 1 . .
C C14A 1.3155(2) 0.21105(17) 0.08285(12) 0.0237(4) Uani d 1 . .
H H14A 1.417098 0.220586 0.078983 0.028 Uiso calc 1 . .
C C15A 1.2376(2) 0.29936(19) 0.01932(13) 0.0287(4) Uani d 1 . .
H H15A 1.292317 0.293563 -0.032256 0.034 Uiso calc 1 . .
H H15B 1.233229 0.374622 0.026006 0.034 Uiso calc 1 . .
C C16A 1.0834(2) 0.2835(2) 0.02313(12) 0.0286(4) Uani d 1 . .
H H16A 1.011828 0.352865 0.028836 0.034 Uiso calc 1 . .
H H16B 1.072460 0.265947 -0.025368 0.034 Uiso calc 1 . .
C C17A 1.1593(3) 0.08365(19) 0.07935(14) 0.0303(5) Uani d 1 . .
H H17A 1.142274 0.067187 0.031679 0.036 Uiso calc 1 . .
H H17B 1.141280 0.020918 0.123923 0.036 Uiso calc 1 . .
C C18A 1.3184(2) 0.09502(18) 0.07139(13) 0.0258(4) Uani d 1 . .
H H18A 1.364502 0.092161 0.017199 0.031 Uiso calc 1 . .
C C19A 1.4062(3) 0.0021(2) 0.12703(15) 0.0352(5) Uani d 1 . .
H H19A 1.357501 -0.029675 0.175840 0.042 Uiso calc 1 . .
C C20A 1.5464(3) -0.0373(2) 0.1118(2) 0.0453(6) Uani d 1 . .
H H20A 1.597968 -0.007064 0.063401 0.054 Uiso calc 1 . .
H H20B 1.596177 -0.095981 0.149076 0.054 Uiso calc 1 . .
Cl Cl1B 0.77406(5) 0.62591(5) 0.13660(3) 0.02989(11) Uani d 1 . .
Cl Cl2B 0.44651(7) 0.13687(5) 0.63330(4) 0.03996(14) Uani d 1 . .
O O1B 0.7630(2) 0.57884(17) 0.40286(11) 0.0385(4) Uani d 1 . .
O O2B 0.49213(18) 0.36221(15) 0.17582(11) 0.0335(4) Uani d 1 . .
H H2OB 0.566994 0.312764 0.169304 0.050 Uiso calc 1 . .
N N1B 0.4529(2) 0.25198(15) 0.46257(12) 0.0283(4) Uani d 1 . .
H H1NB 0.439682 0.214689 0.511364 0.034 Uiso calc 1 . .
N N2B 0.4620(2) 0.62089(16) 0.13667(10) 0.0257(4) Uani d 1 . .
H H2NB 0.560289 0.627392 0.143396 0.031 Uiso calc 1 A 1
C C1B 0.5310(2) 0.33354(17) 0.44418(13) 0.0234(4) Uani d 1 . .
C C2B 0.5920(2) 0.35163(19) 0.50386(13) 0.0265(4) Uani d 1 . .
H H2B 0.580120 0.307123 0.555450 0.032 Uiso calc 1 . .
C C3B 0.6679(2) 0.4336(2) 0.48632(14) 0.0284(4) Uani d 1 . .
H H3B 0.709789 0.446094 0.525977 0.034 Uiso calc 1 . .
C C4B 0.6853(2) 0.50075(19) 0.40971(13) 0.0268(4) Uani d 1 . .
C C5B 0.6314(2) 0.48204(18) 0.35001(13) 0.0246(4) Uani d 1 . .
H H5B 0.647412 0.525682 0.298445 0.030 Uiso calc 1 . .
C C6B 0.5514(2) 0.39653(17) 0.36641(12) 0.0221(4) Uani d 1 . .
C C7B 0.4937(2) 0.36783(17) 0.30900(13) 0.0233(4) Uani d 1 . .
C C8B 0.4157(2) 0.28401(18) 0.33216(14) 0.0281(4) Uani d 1 . .
H H8B 0.375076 0.265423 0.294608 0.034 Uiso calc 1 . .
C C9B 0.3965(2) 0.22696(19) 0.40967(15) 0.0316(5) Uani d 1 . .
H H9B 0.342646 0.169792 0.424834 0.038 Uiso calc 1 . .
C C10B 0.7796(4) 0.6557(3) 0.32911(18) 0.0585(9) Uani d 1 . .
H H10D 0.828986 0.614681 0.289530 0.088 Uiso calc 1 . .
H H10E 0.837515 0.707307 0.331970 0.088 Uiso calc 1 . .
H H10F 0.683677 0.698066 0.315186 0.088 Uiso calc 1 . .
C C11B 0.5169(2) 0.42593(18) 0.22295(13) 0.0249(4) Uani d 1 . .
H H11B 0.618701 0.437601 0.208714 0.030 Uiso calc 1 . .
C C12B 0.4094(2) 0.54002(17) 0.20860(11) 0.0220(4) Uani d 1 . .
H H12B 0.402181 0.572305 0.254162 0.026 Uiso calc 1 . .
C C13B 0.2552(2) 0.53338(18) 0.20066(13) 0.0243(4) Uani d 1 . .
H H13C 0.250555 0.454517 0.207865 0.029 Uiso calc 1 B 1
H H13D 0.184571 0.563706 0.241256 0.029 Uiso calc 1 B 1
C C14B 0.2168(14) 0.5998(10) 0.1210(7) 0.031(2) Uani d 0.505(9) C 1
H H14B 0.119691 0.591180 0.114039 0.038 Uiso calc 0.505(9) C 1
C C15B 0.3335(12) 0.5559(9) 0.0595(6) 0.0349(18) Uani d 0.505(9) C 1
H H15C 0.304929 0.592212 0.006925 0.042 Uiso calc 0.505(9) C 1
H H15D 0.344184 0.474355 0.068213 0.042 Uiso calc 0.505(9) C 1
C C16B 0.4783(14) 0.5818(12) 0.0656(9) 0.030(2) Uani d 0.505(9) C 1
H H16C 0.556748 0.513785 0.067588 0.037 Uiso calc 0.505(9) C 1
H H16D 0.504421 0.640002 0.019599 0.037 Uiso calc 0.505(9) C 1
C C17B 0.3633(3) 0.7332(2) 0.13301(14) 0.0328(5) Uani d 0.505(9) C 1
H H17C 0.404081 0.790857 0.091891 0.039 Uiso calc 0.505(9) C 1
H H17D 0.349892 0.753672 0.183411 0.039 Uiso calc 0.505(9) C 1
C C18B 0.2128(11) 0.7231(11) 0.1137(8) 0.037(2) Uani d 0.505(9) C 1
H H18B 0.207229 0.761728 0.057612 0.045 Uiso calc 0.505(9) C 1
C C19B 0.0738(6) 0.7754(5) 0.1593(4) 0.0386(14) Uani d 0.505(9) C 1
H H19B -0.015260 0.768750 0.147300 0.046 Uiso calc 0.505(9) C 1
C C20B 0.0648(7) 0.8285(5) 0.2132(4) 0.0415(16) Uani d 0.505(9) C 1
H H20C 0.150695 0.837476 0.227417 0.050 Uiso calc 0.505(9) C 1
H H20D -0.027615 0.857960 0.238082 0.050 Uiso calc 0.505(9) C 1
C C14E 0.2037(15) 0.6171(10) 0.1251(7) 0.032(2) Uani d 0.495(9) C 2
H H14E 0.102063 0.614168 0.121653 0.038 Uiso calc 0.495(9) C 2
C C15E 0.3046(11) 0.5832(10) 0.0552(8) 0.0359(19) Uani d 0.495(9) C 2
H H15E 0.302742 0.505890 0.055307 0.043 Uiso calc 0.495(9) C 2
H H15F 0.270923 0.633330 0.006342 0.043 Uiso calc 0.495(9) C 2
C C16E 0.4573(14) 0.5904(13) 0.0594(10) 0.032(2) Uani d 0.495(9) C 2
H H16E 0.488694 0.648094 0.014477 0.039 Uiso calc 0.495(9) C 2
H H16F 0.524637 0.517929 0.057199 0.039 Uiso calc 0.495(9) C 2
C C17E 0.3633(3) 0.7332(2) 0.13301(14) 0.0328(5) Uani d 0.495(9) C 2
H H17E 0.400873 0.787661 0.087866 0.039 Uiso calc 0.495(9) C 2
H H17F 0.364811 0.757151 0.180568 0.039 Uiso calc 0.495(9) C 2
C C18E 0.2084(12) 0.7354(11) 0.1259(7) 0.0348(19) Uani d 0.495(9) C 2
H H18E 0.181972 0.787197 0.075374 0.042 Uiso calc 0.495(9) C 2
C C19E 0.1064(7) 0.7771(5) 0.1925(4) 0.0322(12) Uani d 0.495(9) C 2
H H19E 0.131328 0.745025 0.243699 0.039 Uiso calc 0.495(9) C 2
C C20E -0.0121(7) 0.8533(5) 0.1840(4) 0.0444(17) Uani d 0.495(9) C 2
H H20E -0.040323 0.887158 0.133615 0.053 Uiso calc 0.495(9) C 2
H H20F -0.070621 0.875258 0.228177 0.053 Uiso calc 0.495(9) C 2
Cl Cl1C 0.49022(6) 0.67007(4) 0.85699(3) 0.02883(11) Uani d 1 . .
Cl Cl2C 0.18968(7) 0.58081(6) 0.39094(3) 0.03816(13) Uani d 1 . .
O O1C 0.5811(2) 0.83667(15) 0.59141(10) 0.0373(4) Uani d 1 . .
O O2C 0.35728(16) 0.38009(13) 0.81883(9) 0.0270(3) Uani d 1 . .
H H2OC 0.270717 0.407543 0.833945 0.041 Uiso calc 1 . .
O O3C 0.3500(3) 0.8001(2) 0.30978(13) 0.0577(6) Uani d 1 . .
H H3G 0.299(5) 0.748(3) 0.329(3) 0.087 Uiso d 1 . .
H H3H 0.309(5) 0.859(3) 0.330(3) 0.087 Uiso d 1 . .
N N1C 0.3053(2) 0.53830(17) 0.54154(12) 0.0309(4) Uani d 1 . .
H H1NC 0.279318 0.552070 0.494942 0.037 Uiso calc 1 . .
N N2C 0.63540(18) 0.43684(14) 0.84200(10) 0.0211(3) Uani d 1 . .
H H2NC 0.599598 0.515834 0.846641 0.025 Uiso calc 1 . .
C C1C 0.3773(2) 0.60904(19) 0.55565(12) 0.0268(4) Uani d 1 . .
C C2C 0.4138(3) 0.6985(2) 0.49535(13) 0.0341(5) Uani d 1 . .
H H2C 0.390143 0.708512 0.444673 0.041 Uiso calc 1 . .
C C3C 0.4827(3) 0.7707(2) 0.50921(14) 0.0346(5) Uani d 1 . .
H H3C 0.508930 0.829846 0.467999 0.042 Uiso calc 1 . .
C C4C 0.5156(2) 0.75774(19) 0.58526(13) 0.0283(4) Uani d 1 . .
C C5C 0.4820(2) 0.67017(17) 0.64559(12) 0.0230(4) Uani d 1 . .
H H5C 0.503392 0.662947 0.696336 0.028 Uiso calc 1 . .
C C6C 0.4152(2) 0.59089(17) 0.63155(12) 0.0226(4) Uani d 1 . .
C C7C 0.3835(2) 0.49450(16) 0.68794(12) 0.0218(4) Uani d 1 . .
C C8C 0.3136(2) 0.42530(19) 0.66858(13) 0.0275(4) Uani d 1 . .
H H8C 0.293259 0.360446 0.705961 0.033 Uiso calc 1 . .
C C9C 0.2730(3) 0.4504(2) 0.59436(15) 0.0323(5) Uani d 1 . .
H H9C 0.221851 0.404213 0.581817 0.039 Uiso calc 1 . .
C C10C 0.6150(3) 0.8324(2) 0.66662(16) 0.0375(5) Uani d 1 . .
H H10G 0.674144 0.758669 0.687412 0.056 Uiso calc 1 . .
H H10H 0.524753 0.845618 0.701920 0.056 Uiso calc 1 . .
H H10I 0.669297 0.889887 0.661835 0.056 Uiso calc 1 . .
C C11C 0.4237(2) 0.46536(16) 0.77001(12) 0.0211(3) Uani d 1 . .
H H11C 0.389745 0.533336 0.791390 0.025 Uiso calc 1 . .
C C12C 0.5895(2) 0.42714(16) 0.76887(11) 0.0198(3) Uani d 1 . .
H H12C 0.634881 0.478906 0.723969 0.024 Uiso calc 1 . .
C C13C 0.6551(2) 0.30703(17) 0.75933(12) 0.0228(4) Uani d 1 . .
H H13E 0.577700 0.273253 0.752452 0.027 Uiso calc 1 . .
H H13F 0.728511 0.308539 0.712622 0.027 Uiso calc 1 . .
C C14C 0.7264(2) 0.23702(17) 0.83192(12) 0.0251(4) Uani d 1 . .
H H14C 0.762040 0.157766 0.827862 0.030 Uiso calc 1 . .
C C15C 0.6137(3) 0.24233(18) 0.90399(13) 0.0278(4) Uani d 1 . .
H H15G 0.653049 0.188837 0.950343 0.033 Uiso calc 1 . .
H H15H 0.524659 0.222384 0.896950 0.033 Uiso calc 1 . .
C C16C 0.5778(2) 0.36157(18) 0.91523(12) 0.0254(4) Uani d 1 . .
H H16G 0.471312 0.387352 0.926351 0.030 Uiso calc 1 . .
H H16H 0.623014 0.363403 0.959750 0.030 Uiso calc 1 . .
C C17C 0.7987(2) 0.40983(19) 0.83467(14) 0.0277(4) Uani d 1 . .
H H17G 0.831098 0.432294 0.875869 0.033 Uiso calc 1 . .
H H17H 0.838956 0.451276 0.783521 0.033 Uiso calc 1 . .
C C18C 0.8539(2) 0.28263(19) 0.84262(13) 0.0277(4) Uani d 1 . .
H H18C 0.877849 0.247869 0.896883 0.033 Uiso calc 1 . .
C C19C 0.9889(3) 0.2566(2) 0.78792(14) 0.0347(5) Uani d 1 . .
H H19C 0.984881 0.290180 0.734124 0.042 Uiso calc 1 . .
C C20C 1.1122(3) 0.1912(2) 0.80812(18) 0.0402(6) Uani d 1 . .
H H20G 1.120824 0.156001 0.861323 0.048 Uiso calc 1 . .
H H20H 1.192929 0.179125 0.769538 0.048 Uiso calc 1 . .
Cl Cl1D 0.06670(6) 0.51321(4) 0.87121(4) 0.03249(12) Uani d 1 . .
Cl Cl2D 0.23346(6) 1.03530(5) 0.36653(3) 0.03456(12) Uani d 1 . .
O O1D -0.07100(19) 0.58552(14) 0.63972(10) 0.0312(3) Uani d 1 . .
O O2D 0.20954(17) 0.84169(14) 0.82467(10) 0.0291(3) Uani d 1 . .
H H2OD 0.290786 0.797596 0.829106 0.044 Uiso calc 1 . .
N N1D 0.1656(2) 0.95880(15) 0.54293(11) 0.0273(4) Uani d 1 . .
H H1ND 0.175564 0.991871 0.493065 0.033 Uiso calc 1 . .
N N2D -0.06781(19) 0.74273(14) 0.89353(10) 0.0229(3) Uani d 1 . .
H H2ND -0.022048 0.667034 0.884151 0.028 Uiso calc 1 . .
C C1D 0.1029(2) 0.86763(16) 0.56662(12) 0.0228(4) Uani d 1 . .
C C2D 0.0544(2) 0.83083(18) 0.51153(12) 0.0270(4) Uani d 1 . .
H H2D 0.063532 0.869664 0.458303 0.032 Uiso calc 1 . .
C C3D -0.0063(2) 0.73890(19) 0.53449(13) 0.0268(4) Uani d 1 . .
H H3D -0.041583 0.715036 0.497478 0.032 Uiso calc 1 . .
C C4D -0.0162(2) 0.67966(17) 0.61337(12) 0.0235(4) Uani d 1 . .
C C5D 0.0319(2) 0.71438(16) 0.66832(12) 0.0213(4) Uani d 1 . .
H H5D 0.025583 0.673017 0.720992 0.026 Uiso calc 1 . .
C C6D 0.0904(2) 0.81096(16) 0.64657(11) 0.0206(3) Uani d 1 . .
C C7D 0.1401(2) 0.85548(16) 0.69945(12) 0.0209(3) Uani d 1 . .
C C8D 0.1991(2) 0.94854(17) 0.67111(13) 0.0262(4) Uani d 1 . .
H H8D 0.231582 0.978738 0.705721 0.031 Uiso calc 1 . .
C C9D 0.2114(3) 0.99883(18) 0.59143(14) 0.0294(4) Uani d 1 . .
H H9D 0.253222 1.062607 0.572200 0.035 Uiso calc 1 . .
C C10D -0.1189(3) 0.5456(2) 0.58402(15) 0.0324(5) Uani d 1 . .
H H10J -0.200480 0.601346 0.561429 0.049 Uiso calc 1 . .
H H10K -0.150311 0.475584 0.609844 0.049 Uiso calc 1 . .
H H10L -0.038826 0.532567 0.542709 0.049 Uiso calc 1 . .
C C11D 0.1265(2) 0.80182(16) 0.78614(12) 0.0212(4) Uani d 1 . .
H H11D 0.160610 0.719065 0.794335 0.025 Uiso calc 1 . .
C C12D -0.0351(2) 0.82913(16) 0.82019(11) 0.0201(3) Uani d 1 . .
H H12D -0.094437 0.826679 0.780920 0.024 Uiso calc 1 . .
C C13D -0.0875(2) 0.94454(16) 0.83868(12) 0.0255(4) Uani d 1 . .
H H13G -0.143666 0.996950 0.797613 0.031 Uiso calc 1 . .
H H13H -0.002894 0.974518 0.840408 0.031 Uiso calc 1 . .
C C14D -0.1836(2) 0.93303(18) 0.91783(12) 0.0261(4) Uani d 1 . .
H H14D -0.228329 1.008771 0.927355 0.031 Uiso calc 1 . .
C C15D -0.0885(3) 0.8651(2) 0.98123(14) 0.0345(5) Uani d 1 . .
H H15I -0.017095 0.907207 0.984466 0.041 Uiso calc 1 . .
H H15J -0.149599 0.851443 1.032223 0.041 Uiso calc 1 . .
C C16D -0.0090(3) 0.7541(2) 0.96195(13) 0.0310(5) Uani d 1 . .
H H16I 0.096581 0.751730 0.949199 0.037 Uiso calc 1 . .
H H16J -0.023979 0.691628 1.007349 0.037 Uiso calc 1 . .
C C17D -0.2290(2) 0.75221(19) 0.91170(14) 0.0289(4) Uani d 1 . .
H H17I -0.251475 0.697175 0.960561 0.035 Uiso calc 1 . .
H H17J -0.266155 0.736056 0.869327 0.035 Uiso calc 1 . .
C C18D -0.3037(2) 0.8720(2) 0.92047(14) 0.0297(4) Uani d 1 . .
H H18D -0.362888 0.866063 0.972839 0.036 Uiso calc 1 . .
C C19D -0.4040(3) 0.9338(2) 0.8595(2) 0.0490(7) Uani d 1 . .
H H19D -0.363443 0.945993 0.806359 0.059 Uiso calc 1 . .
C C20D -0.5429(4) 0.9714(4) 0.8761(4) 0.0961(19) Uani d 1 . .
H H20I -0.586299 0.960372 0.928753 0.115 Uiso calc 1 . .
H H20J -0.600859 1.009718 0.835423 0.115 Uiso calc 1 . .

loop_
_atom_site_aniso_label
_atom_site_aniso_U_11
_atom_site_aniso_U_22
_atom_site_aniso_U_33
_atom_site_aniso_U_12
_atom_site_aniso_U_13
_atom_site_aniso_U_23
Cl1A 0.0240(2) 0.0471(3) 0.0299(3) -0.0080(2) -0.00407(19) -0.0154(2)
Cl2A 0.0678(5) 0.0463(4) 0.0365(3) 0.0068(3) -0.0227(3) -0.0202(3)
O1A 0.0425(10) 0.0426(10) 0.0321(9) -0.0248(8) -0.0057(7) 0.0007(7)
O2A 0.0345(8) 0.0235(7) 0.0377(9) -0.0080(6) 0.0081(7) -0.0060(7)
O3A 0.0631(15) 0.0585(14) 0.0380(11) -0.0099(12) -0.0171(10) -0.0007(10)
N1A 0.0219(8) 0.0533(13) 0.0291(9) -0.0045(8) -0.0006(7) -0.0244(9)
N2A 0.0235(8) 0.0293(9) 0.0213(8) -0.0108(7) 0.0017(6) -0.0080(7)
C1A 0.0172(8) 0.0379(11) 0.0240(10) -0.0023(8) -0.0003(7) -0.0138(8)
C2A 0.0269(10) 0.0415(12) 0.0213(10) 0.0003(9) -0.0029(8) -0.0070(9)
C3A 0.0292(11) 0.0352(11) 0.0224(10) -0.0052(9) -0.0006(8) 0.0005(8)
C4A 0.0229(9) 0.0316(11) 0.0264(10) -0.0078(8) -0.0030(8) -0.0036(8)
C5A 0.0198(9) 0.0302(10) 0.0210(9) -0.0070(7) -0.0011(7) -0.0058(7)
C6A 0.0159(8) 0.0308(10) 0.0216(9) -0.0046(7) 0.0003(7) -0.0102(7)
C7A 0.0186(8) 0.0310(10) 0.0274(10) -0.0075(7) 0.0044(7) -0.0133(8)
C8A 0.0256(10) 0.0433(13) 0.0385(13) -0.0171(10) 0.0117(9) -0.0227(11)
C9A 0.0222(10) 0.0524(15) 0.0410(13) -0.0131(10) 0.0059(9) -0.0295(12)
C10A 0.0350(12) 0.0464(14) 0.0350(12) -0.0197(11) -0.0030(10) -0.0096(11)
C11A 0.0225(9) 0.0247(9) 0.0252(10) -0.0075(7) 0.0047(7) -0.0069(7)
C12A 0.0223(9) 0.0255(9) 0.0168(8) -0.0083(7) 0.0020(7) -0.0052(7)
C13A 0.0232(9) 0.0285(10) 0.0220(9) -0.0084(8) 0.0010(7) -0.0095(7)
C14A 0.0218(9) 0.0254(9) 0.0240(9) -0.0084(7) 0.0028(7) -0.0069(7)
C15A 0.0279(10) 0.0293(10) 0.0259(10) -0.0113(8) 0.0028(8) -0.0011(8)
C16A 0.0301(10) 0.0341(11) 0.0211(9) -0.0105(9) -0.0007(8) -0.0042(8)
C17A 0.0347(11) 0.0280(10) 0.0323(11) -0.0128(9) 0.0051(9) -0.0149(9)
C18A 0.0271(10) 0.0268(10) 0.0235(9) -0.0072(8) 0.0038(8) -0.0098(8)
C19A 0.0445(13) 0.0271(11) 0.0322(12) -0.0057(10) -0.0036(10) -0.0066(9)
C20A 0.0450(15) 0.0385(14) 0.0548(17) 0.0015(11) -0.0136(13) -0.0202(13)
Cl1B 0.0217(2) 0.0318(3) 0.0343(3) -0.01018(19) -0.00112(19) -0.0025(2)
Cl2B 0.0457(3) 0.0364(3) 0.0371(3) -0.0175(3) -0.0049(3) 0.0000(2)
O1B 0.0439(10) 0.0494(11) 0.0334(9) -0.0305(9) -0.0036(8) -0.0101(8)
O2B 0.0277(8) 0.0388(9) 0.0420(10) -0.0061(7) -0.0019(7) -0.0254(8)
N1B 0.0246(8) 0.0247(8) 0.0331(10) -0.0071(7) -0.0059(7) 0.0004(7)
N2B 0.0247(8) 0.0365(10) 0.0197(8) -0.0167(7) -0.0001(6) -0.0056(7)
C1B 0.0168(8) 0.0216(9) 0.0309(10) -0.0030(7) -0.0035(7) -0.0052(7)
C2B 0.0218(9) 0.0291(10) 0.0267(10) -0.0037(8) -0.0039(8) -0.0046(8)
C3B 0.0235(9) 0.0351(11) 0.0299(10) -0.0079(8) -0.0050(8) -0.0105(9)
C4B 0.0225(9) 0.0305(10) 0.0310(11) -0.0103(8) -0.0026(8) -0.0096(8)
C5B 0.0205(9) 0.0263(9) 0.0285(10) -0.0087(7) -0.0014(7) -0.0068(8)
C6B 0.0163(8) 0.0213(8) 0.0291(10) -0.0032(7) -0.0032(7) -0.0073(7)
C7B 0.0166(8) 0.0225(9) 0.0312(10) -0.0023(7) -0.0034(7) -0.0085(8)
C8B 0.0229(9) 0.0253(10) 0.0394(12) -0.0062(8) -0.0088(8) -0.0090(9)
C9B 0.0262(10) 0.0250(10) 0.0446(13) -0.0100(8) -0.0083(9) -0.0035(9)
C10B 0.085(2) 0.067(2) 0.0400(15) -0.059(2) -0.0094(15) -0.0007(14)
C11B 0.0207(9) 0.0311(10) 0.0273(10) -0.0083(8) -0.0016(7) -0.0123(8)
C12B 0.0215(9) 0.0277(9) 0.0200(9) -0.0110(7) -0.0007(7) -0.0072(7)
C13B 0.0203(9) 0.0277(10) 0.0272(10) -0.0088(7) -0.0004(7) -0.0083(8)
C14B 0.027(4) 0.043(4) 0.031(3) -0.021(3) -0.008(3) -0.004(3)
C15B 0.036(4) 0.057(4) 0.017(2) -0.017(3) -0.007(3) -0.010(3)
C16B 0.024(3) 0.057(5) 0.018(4) -0.027(4) 0.000(3) -0.006(3)
C17B 0.0378(12) 0.0317(11) 0.0288(11) -0.0136(9) -0.0067(9) 0.0002(9)
C18B 0.025(3) 0.044(4) 0.035(4) -0.011(3) -0.006(2) 0.008(3)
C19B 0.038(3) 0.034(2) 0.037(3) -0.010(2) -0.013(2) 0.011(2)
C20B 0.037(3) 0.032(3) 0.050(3) -0.005(2) -0.003(3) -0.005(2)
C14E 0.022(3) 0.050(4) 0.022(3) -0.005(3) -0.005(2) -0.008(3)
C15E 0.022(3) 0.057(5) 0.033(3) -0.005(3) -0.010(2) -0.018(3)
C16E 0.029(4) 0.050(4) 0.016(3) 0.001(3) -0.006(3) -0.014(3)
C17E 0.0378(12) 0.0317(11) 0.0288(11) -0.0136(9) -0.0067(9) 0.0002(9)
C18E 0.034(3) 0.032(3) 0.028(3) -0.003(2) 0.001(2) 0.004(2)
C19E 0.037(3) 0.030(2) 0.026(3) -0.004(2) -0.002(2) -0.005(2)
C20E 0.032(3) 0.048(3) 0.051(3) -0.006(2) 0.002(3) -0.014(3)
Cl1C 0.0318(3) 0.0249(2) 0.0320(3) -0.00022(19) -0.0096(2) -0.01208(19)
Cl2C 0.0380(3) 0.0560(4) 0.0234(2) -0.0067(3) -0.0067(2) -0.0154(2)
O1C 0.0457(10) 0.0315(8) 0.0323(9) -0.0149(8) -0.0008(8) -0.0004(7)
O2C 0.0212(7) 0.0276(7) 0.0276(7) -0.0055(6) 0.0016(6) -0.0020(6)
O3C 0.0751(17) 0.0678(16) 0.0339(11) -0.0225(13) -0.0060(11) -0.0120(10)
N1C 0.0289(9) 0.0384(10) 0.0258(9) 0.0041(8) -0.0096(7) -0.0147(8)
N2C 0.0218(8) 0.0198(7) 0.0215(8) -0.0028(6) -0.0043(6) -0.0049(6)
C1C 0.0252(10) 0.0302(10) 0.0218(9) 0.0042(8) -0.0057(8) -0.0086(8)
C2C 0.0363(12) 0.0379(12) 0.0207(10) 0.0044(10) -0.0055(9) -0.0052(9)
C3C 0.0372(12) 0.0337(12) 0.0223(10) -0.0005(10) 0.0002(9) 0.0014(9)
C4C 0.0272(10) 0.0251(10) 0.0261(10) -0.0003(8) -0.0005(8) -0.0028(8)
C5C 0.0232(9) 0.0223(9) 0.0203(9) -0.0009(7) -0.0025(7) -0.0036(7)
C6C 0.0194(8) 0.0247(9) 0.0210(9) 0.0025(7) -0.0027(7) -0.0074(7)
C7C 0.0181(8) 0.0224(9) 0.0234(9) 0.0013(7) -0.0033(7) -0.0077(7)
C8C 0.0262(10) 0.0275(10) 0.0298(11) -0.0025(8) -0.0070(8) -0.0094(8)
C9C 0.0300(11) 0.0340(12) 0.0363(12) 0.0000(9) -0.0098(9) -0.0166(10)
C10C 0.0416(13) 0.0316(12) 0.0404(14) -0.0139(10) -0.0063(11) -0.0042(10)
C11C 0.0192(8) 0.0213(8) 0.0220(9) -0.0029(7) -0.0019(7) -0.0055(7)
C12C 0.0190(8) 0.0208(8) 0.0182(8) -0.0030(6) -0.0026(6) -0.0035(6)
C13C 0.0232(9) 0.0218(9) 0.0214(9) -0.0005(7) -0.0010(7) -0.0071(7)
C14C 0.0263(9) 0.0197(9) 0.0236(9) 0.0022(7) -0.0013(8) -0.0039(7)
C15C 0.0335(11) 0.0221(9) 0.0221(9) -0.0022(8) -0.0004(8) -0.0017(7)
C16C 0.0291(10) 0.0254(9) 0.0191(9) -0.0027(8) -0.0017(7) -0.0052(7)
C17C 0.0209(9) 0.0324(11) 0.0297(11) -0.0047(8) -0.0059(8) -0.0063(9)
C18C 0.0243(9) 0.0304(11) 0.0231(9) 0.0026(8) -0.0036(8) -0.0053(8)
C19C 0.0283(11) 0.0437(13) 0.0290(11) -0.0025(10) -0.0019(9) -0.0096(10)
C20C 0.0278(11) 0.0402(13) 0.0480(15) 0.0029(10) -0.0025(10) -0.0141(11)
Cl1D 0.0256(2) 0.0188(2) 0.0475(3) -0.00282(18) 0.0009(2) -0.0044(2)
Cl2D 0.0342(3) 0.0387(3) 0.0260(2) -0.0122(2) 0.0017(2) 0.0003(2)
O1D 0.0410(9) 0.0312(8) 0.0277(8) -0.0184(7) -0.0039(7) -0.0079(6)
O2D 0.0253(7) 0.0306(8) 0.0353(8) -0.0050(6) -0.0128(6) -0.0093(6)
N1D 0.0288(9) 0.0226(8) 0.0254(9) -0.0067(7) 0.0034(7) -0.0010(7)
N2D 0.0242(8) 0.0186(7) 0.0226(8) -0.0028(6) -0.0025(6) -0.0014(6)
C1D 0.0222(9) 0.0198(8) 0.0224(9) -0.0039(7) 0.0027(7) -0.0029(7)
C2D 0.0295(10) 0.0293(10) 0.0182(9) -0.0054(8) -0.0003(8) -0.0021(8)
C3D 0.0276(10) 0.0299(10) 0.0238(10) -0.0063(8) -0.0042(8) -0.0074(8)
C4D 0.0238(9) 0.0219(9) 0.0253(10) -0.0058(7) 0.0000(7) -0.0079(7)
C5D 0.0227(9) 0.0196(8) 0.0204(9) -0.0050(7) -0.0009(7) -0.0038(7)
C6D 0.0195(8) 0.0187(8) 0.0218(9) -0.0033(7) -0.0001(7) -0.0044(7)
C7D 0.0187(8) 0.0183(8) 0.0233(9) -0.0022(6) -0.0003(7) -0.0045(7)
C8D 0.0263(10) 0.0222(9) 0.0309(11) -0.0081(8) -0.0008(8) -0.0068(8)
C9D 0.0313(11) 0.0220(9) 0.0333(11) -0.0109(8) 0.0025(9) -0.0037(8)
C10D 0.0351(12) 0.0331(11) 0.0364(12) -0.0130(9) -0.0052(9) -0.0145(9)
C11D 0.0203(8) 0.0193(8) 0.0243(9) -0.0033(7) -0.0048(7) -0.0052(7)
C12D 0.0219(8) 0.0185(8) 0.0182(8) -0.0022(7) -0.0042(7) -0.0026(6)
C13D 0.0330(10) 0.0160(8) 0.0227(9) 0.0000(7) -0.0026(8) -0.0023(7)
C14D 0.0327(11) 0.0232(9) 0.0213(9) -0.0018(8) -0.0040(8) -0.0073(7)
C15D 0.0450(13) 0.0367(12) 0.0239(10) -0.0074(10) -0.0122(9) -0.0069(9)
C16D 0.0331(11) 0.0330(11) 0.0211(10) -0.0033(9) -0.0098(8) 0.0036(8)
C17D 0.0237(10) 0.0274(10) 0.0340(11) -0.0071(8) 0.0008(8) -0.0060(8)
C18D 0.0239(10) 0.0316(11) 0.0310(11) -0.0004(8) -0.0005(8) -0.0103(9)
C19D 0.0428(15) 0.0393(14) 0.069(2) 0.0064(12) -0.0291(14) -0.0193(14)
C20D 0.053(2) 0.089(3) 0.167(5) 0.037(2) -0.058(3) -0.082(3)

loop_
_atom_type_symbol
_atom_type_description
_atom_type_scat_dispersion_real
_atom_type_scat_dispersion_imag
_atom_type_scat_source
C C 0.0033 0.0016 'International Tables Vol C Tables 4.2.6.8 and 6.1.1.4'
H H 0.0000 0.0000 'International Tables Vol C Tables 4.2.6.8 and 6.1.1.4'
N N 0.0061 0.0033 'International Tables Vol C Tables 4.2.6.8 and 6.1.1.4'
O O 0.0106 0.0060 'International Tables Vol C Tables 4.2.6.8 and 6.1.1.4'
Cl Cl 0.1484 0.1585 'International Tables Vol C Tables 4.2.6.8 and 6.1.1.4'

loop_
_geom_angle_atom_site_label_1
_geom_angle_atom_site_label_2
_geom_angle_atom_site_label_3
_geom_angle_site_symmetry_1
_geom_angle_site_symmetry_3
_geom_angle
_geom_angle_publ_flag
C4A O1A C10A . . 118.64(18) ?
C11A O2A H2OA . . 109.5 ?
H3E O3A H3F . . 110(4) ?
C9A N1A C1A . . 123.2(2) ?
C9A N1A H1NA . . 118.4 ?
C1A N1A H1NA . . 118.4 ?
C17A N2A C16A . . 109.24(17) ?
C17A N2A C12A . . 108.74(17) ?
C16A N2A C12A . . 113.34(16) ?
C17A N2A H2NA . . 108.5 ?
C16A N2A H2NA . . 108.5 ?
C12A N2A H2NA . . 108.5 ?
N1A C1A C2A . . 119.5(2) ?
N1A C1A C6A . . 119.5(2) ?
C2A C1A C6A . . 121.0(2) ?
C3A C2A C1A . . 119.8(2) ?
C3A C2A H2A . . 120.1 ?
C1A C2A H2A . . 120.1 ?
C2A C3A C4A . . 120.4(2) ?
C2A C3A H3A . . 119.8 ?
C4A C3A H3A . . 119.8 ?
O1A C4A C5A . . 125.2(2) ?
O1A C4A C3A . . 113.8(2) ?
C5A C4A C3A . . 121.1(2) ?
C4A C5A C6A . . 119.2(2) ?
C4A C5A H5A . . 120.4 ?
C6A C5A H5A . . 120.4 ?
C1A C6A C5A . . 118.52(19) ?
C1A C6A C7A . . 117.45(19) ?
C5A C6A C7A . . 124.02(19) ?
C8A C7A C6A . . 119.4(2) ?
C8A C7A C11A . . 118.4(2) ?
C6A C7A C11A . . 122.18(18) ?
C7A C8A C9A . . 120.3(2) ?
C7A C8A H8A . . 119.8 ?
C9A C8A H8A . . 119.8 ?
N1A C9A C8A . . 120.0(2) ?
N1A C9A H9A . . 120.0 ?
C8A C9A H9A . . 120.0 ?
O1A C10A H10A . . 109.5 ?
O1A C10A H10B . . 109.5 ?
H10A C10A H10B . . 109.5 ?
O1A C10A H10C . . 109.5 ?
H10A C10A H10C . . 109.5 ?
H10B C10A H10C . . 109.5 ?
O2A C11A C7A . . 112.26(18) ?
O2A C11A C12A . . 108.25(16) ?
C7A C11A C12A . . 107.15(17) ?
O2A C11A H11A . . 109.7 ?
C7A C11A H11A . . 109.7 ?
C12A C11A H11A . . 109.7 ?
N2A C12A C11A . . 110.88(17) ?
N2A C12A C13A . . 108.55(15) ?
C11A C12A C13A . . 113.99(17) ?
N2A C12A H12A . . 107.7 ?
C11A C12A H12A . . 107.7 ?
C13A C12A H12A . . 107.7 ?
C14A C13A C12A . . 109.42(17) ?
C14A C13A H13A . . 109.8 ?
C12A C13A H13A . . 109.8 ?
C14A C13A H13B . . 109.8 ?
C12A C13A H13B . . 109.8 ?
H13A C13A H13B . . 108.2 ?
C15A C14A C13A . . 109.65(17) ?
C15A C14A C18A . . 108.24(18) ?
C13A C14A C18A . . 109.56(16) ?
C15A C14A H14A . . 109.8 ?
C13A C14A H14A . . 109.8 ?
C18A C14A H14A . . 109.8 ?
C14A C15A C16A . . 110.26(17) ?
C14A C15A H15A . . 109.6 ?
C16A C15A H15A . . 109.6 ?
C14A C15A H15B . . 109.6 ?
C16A C15A H15B . . 109.6 ?
H15A C15A H15B . . 108.1 ?
N2A C16A C15A . . 108.48(18) ?
N2A C16A H16A . . 110.0 ?
C15A C16A H16A . . 110.0 ?
N2A C16A H16B . . 110.0 ?
C15A C16A H16B . . 110.0 ?
H16A C16A H16B . . 108.4 ?
N2A C17A C18A . . 110.19(17) ?
N2A C17A H17A . . 109.6 ?
C18A C17A H17A . . 109.6 ?
N2A C17A H17B . . 109.6 ?
C18A C17A H17B . . 109.6 ?
H17A C17A H17B . . 108.1 ?
C19A C18A C14A . . 112.10(19) ?
C19A C18A C17A . . 112.50(19) ?
C14A C18A C17A . . 107.75(17) ?
C19A C18A H18A . . 108.1 ?
C14A C18A H18A . . 108.1 ?
C17A C18A H18A . . 108.1 ?
C20A C19A C18A . . 123.7(3) ?
C20A C19A H19A . . 118.2 ?
C18A C19A H19A . . 118.2 ?
C19A C20A H20A . . 120.0 ?
C19A C20A H20B . . 120.0 ?
H20A C20A H20B . . 120.0 ?
C4B O1B C10B . . 117.6(2) ?
C11B O2B H2OB . . 109.5 ?
C9B N1B C1B . . 122.5(2) ?
C9B N1B H1NB . . 118.8 ?
C1B N1B H1NB . . 118.8 ?
C16B N2B C17B . . 113.4(7) ?
C16B N2B C12B . . 112.7(5) ?
C17E N2B C12B . . 108.50(16) ?
C17B N2B C12B . . 108.50(16) ?
C17E N2B C16E . . 105.9(6) ?
C12B N2B C16E . . 113.6(6) ?
C16B N2B H2NB . . 107.3 ?
C17B N2B H2NB . . 107.3 ?
C12B N2B H2NB . . 107.3 ?
N1B C1B C2B . . 118.6(2) ?
N1B C1B C6B . . 119.98(19) ?
C2B C1B C6B . . 121.41(18) ?
C3B C2B C1B . . 119.0(2) ?
C3B C2B H2B . . 120.5 ?
C1B C2B H2B . . 120.5 ?
C2B C3B C4B . . 120.9(2) ?
C2B C3B H3B . . 119.6 ?
C4B C3B H3B . . 119.6 ?
O1B C4B C5B . . 125.8(2) ?
O1B C4B C3B . . 112.9(2) ?
C5B C4B C3B . . 121.2(2) ?
C4B C5B C6B . . 119.3(2) ?
C4B C5B H5B . . 120.3 ?
C6B C5B H5B . . 120.3 ?
C1B C6B C5B . . 118.15(19) ?
C1B C6B C7B . . 117.61(18) ?
C5B C6B C7B . . 124.2(2) ?
C8B C7B C6B . . 119.0(2) ?
C8B C7B C11B . . 119.17(19) ?
C6B C7B C11B . . 121.84(18) ?
C7B C8B C9B . . 120.7(2) ?
C7B C8B H8B . . 119.7 ?
C9B C8B H8B . . 119.7 ?
N1B C9B C8B . . 120.2(2) ?
N1B C9B H9B . . 119.9 ?
C8B C9B H9B . . 119.9 ?
O1B C10B H10D . . 109.5 ?
O1B C10B H10E . . 109.5 ?
H10D C10B H10E . . 109.5 ?
O1B C10B H10F . . 109.5 ?
H10D C10B H10F . . 109.5 ?
H10E C10B H10F . . 109.5 ?
O2B C11B C7B . . 111.21(18) ?
O2B C11B C12B . . 108.71(17) ?
C7B C11B C12B . . 108.69(16) ?
O2B C11B H11B . . 109.4 ?
C7B C11B H11B . . 109.4 ?
C12B C11B H11B . . 109.4 ?
N2B C12B C13B . . 107.80(16) ?
N2B C12B C11B . . 111.84(16) ?
C13B C12B C11B . . 113.91(16) ?
N2B C12B H12B . . 107.7 ?
C13B C12B H12B . . 107.7 ?
C11B C12B H12B . . 107.7 ?
C14B C13B C12B . . 109.5(5) ?
C12B C13B C14E . . 110.2(6) ?
C14B C13B H13C . . 109.8 ?
C12B C13B H13C . . 109.8 ?
C14B C13B H13D . . 109.8 ?
C12B C13B H13D . . 109.8 ?
H13C C13B H13D . . 108.2 ?
C13B C14B C18B . . 108.8(10) ?
C13B C14B C15B . . 108.5(9) ?
C18B C14B C15B . . 110.0(8) ?
C13B C14B H14B . . 109.8 ?
C18B C14B H14B . . 109.8 ?
C15B C14B H14B . . 109.8 ?
C14B C15B C16B . . 108.8(9) ?
C14B C15B H15C . . 109.9 ?
C16B C15B H15C . . 109.9 ?
C14B C15B H15D . . 109.9 ?
C16B C15B H15D . . 109.9 ?
H15C C15B H15D . . 108.3 ?
N2B C16B C15B . . 108.5(8) ?
N2B C16B H16C . . 110.0 ?
C15B C16B H16C . . 110.0 ?
N2B C16B H16D . . 110.0 ?
C15B C16B H16D . . 110.0 ?
H16C C16B H16D . . 108.4 ?
N2B C17B C18B . . 105.9(5) ?
N2B C17B H17C . . 110.6 ?
C18B C17B H17C . . 110.6 ?
N2B C17B H17D . . 110.6 ?
C18B C17B H17D . . 110.6 ?
H17C C17B H17D . . 108.7 ?
C19B C18B C14B . . 110.3(9) ?
C19B C18B C17B . . 117.4(8) ?
C14B C18B C17B . . 108.9(9) ?
C19B C18B H18B . . 106.6 ?
C14B C18B H18B . . 106.6 ?
C17B C18B H18B . . 106.6 ?
C20B C19B C18B . . 126.8(7) ?
C20B C19B H19B . . 116.6 ?
C18B C19B H19B . . 116.6 ?
C19B C20B H20C . . 120.0 ?
C19B C20B H20D . . 120.0 ?
H20C C20B H20D . . 120.0 ?
C18E C14E C15E . . 109.9(9) ?
C18E C14E C13B . . 110.2(10) ?
C15E C14E C13B . . 108.5(9) ?
C18E C14E H14E . . 109.4 ?
C15E C14E H14E . . 109.4 ?
C13B C14E H14E . . 109.4 ?
C16E C15E C14E . . 109.4(10) ?
C16E C15E H15E . . 109.8 ?
C14E C15E H15E . . 109.8 ?
C16E C15E H15F . . 109.8 ?
C14E C15E H15F . . 109.8 ?
H15E C15E H15F . . 108.2 ?
C15E C16E N2B . . 109.5(9) ?
C15E C16E H16E . . 109.8 ?
N2B C16E H16E . . 109.8 ?
C15E C16E H16F . . 109.8 ?
N2B C16E H16F . . 109.8 ?
H16E C16E H16F . . 108.2 ?
N2B C17E C18E . . 113.4(5) ?
N2B C17E H17E . . 108.9 ?
C18E C17E H17E . . 108.9 ?
N2B C17E H17F . . 108.9 ?
C18E C17E H17F . . 108.9 ?
H17E C17E H17F . . 107.7 ?
C17E C18E C19E . . 110.0(8) ?
C17E C18E C14E . . 106.6(9) ?
C19E C18E C14E . . 113.1(9) ?
C17E C18E H18E . . 109.0 ?
C19E C18E H18E . . 109.0 ?
C14E C18E H18E . . 109.0 ?
C20E C19E C18E . . 124.5(8) ?
C20E C19E H19E . . 117.8 ?
C18E C19E H19E . . 117.8 ?
C19E C20E H20E . . 120.0 ?
C19E C20E H20F . . 120.0 ?
H20E C20E H20F . . 120.0 ?
C4C O1C C10C . . 118.12(18) ?
C11C O2C H2OC . . 109.5 ?
H3G O3C H3H . . 109(4) ?
C9C N1C C1C . . 123.2(2) ?
C9C N1C H1NC . . 118.4 ?
C1C N1C H1NC . . 118.4 ?
C17C N2C C16C . . 108.82(16) ?
C17C N2C C12C . . 108.80(16) ?
C16C N2C C12C . . 113.89(16) ?
C17C N2C H2NC . . 108.4 ?
C16C N2C H2NC . . 108.4 ?
C12C N2C H2NC . . 108.4 ?
N1C C1C C2C . . 120.0(2) ?
N1C C1C C6C . . 119.3(2) ?
C2C C1C C6C . . 120.7(2) ?
C3C C2C C1C . . 120.4(2) ?
C3C C2C H2C . . 119.8 ?
C1C C2C H2C . . 119.8 ?
C2C C3C C4C . . 120.1(2) ?
C2C C3C H3C . . 120.0 ?
C4C C3C H3C . . 120.0 ?
O1C C4C C5C . . 125.2(2) ?
O1C C4C C3C . . 114.0(2) ?
C5C C4C C3C . . 120.8(2) ?
C4C C5C C6C . . 120.0(2) ?
C4C C5C H5C . . 120.0 ?
C6C C5C H5C . . 120.0 ?
C7C C6C C1C . . 117.37(19) ?
C7C C6C C5C . . 124.74(18) ?
C1C C6C C5C . . 117.89(19) ?
C8C C7C C6C . . 119.77(19) ?
C8C C7C C11C . . 118.59(18) ?
C6C C7C C11C . . 121.64(18) ?
C7C C8C C9C . . 120.2(2) ?
C7C C8C H8C . . 119.9 ?
C9C C8C H8C . . 119.9 ?
N1C C9C C8C . . 120.1(2) ?
N1C C9C H9C . . 120.0 ?
C8C C9C H9C . . 120.0 ?
O1C C10C H10G . . 109.5 ?
O1C C10C H10H . . 109.5 ?
H10G C10C H10H . . 109.5 ?
O1C C10C H10I . . 109.5 ?
H10G C10C H10I . . 109.5 ?
H10H C10C H10I . . 109.5 ?
O2C C11C C7C . . 111.02(16) ?
O2C C11C C12C . . 109.11(16) ?
C7C C11C C12C . . 110.27(16) ?
O2C C11C H11C . . 108.8 ?
C7C C11C H11C . . 108.8 ?
C12C C11C H11C . . 108.8 ?
N2C C12C C11C . . 110.77(15) ?
N2C C12C C13C . . 107.78(15) ?
C11C C12C C13C . . 115.65(16) ?
N2C C12C H12C . . 107.4 ?
C11C C12C H12C . . 107.4 ?
C13C C12C H12C . . 107.4 ?
C14C C13C C12C . . 109.34(16) ?
C14C C13C H13E . . 109.8 ?
C12C C13C H13E . . 109.8 ?
C14C C13C H13F . . 109.8 ?
C12C C13C H13F . . 109.8 ?
H13E C13C H13F . . 108.3 ?
C15C C14C C13C . . 108.97(17) ?
C15C C14C C18C . . 107.20(18) ?
C13C C14C C18C . . 111.80(18) ?
C15C C14C H14C . . 109.6 ?
C13C C14C H14C . . 109.6 ?
C18C C14C H14C . . 109.6 ?
C14C C15C C16C . . 108.28(17) ?
C14C C15C H15G . . 110.0 ?
C16C C15C H15G . . 110.0 ?
C14C C15C H15H . . 110.0 ?
C16C C15C H15H . . 110.0 ?
H15G C15C H15H . . 108.4 ?
N2C C16C C15C . . 108.71(16) ?
N2C C16C H16G . . 109.9 ?
C15C C16C H16G . . 109.9 ?
N2C C16C H16H . . 109.9 ?
C15C C16C H16H . . 109.9 ?
H16G C16C H16H . . 108.3 ?
N2C C17C C18C . . 108.78(17) ?
N2C C17C H17G . . 109.9 ?
C18C C17C H17G . . 109.9 ?
N2C C17C H17H . . 109.9 ?
C18C C17C H17H . . 109.9 ?
H17G C17C H17H . . 108.3 ?
C19C C18C C14C . . 113.79(19) ?
C19C C18C C17C . . 112.0(2) ?
C14C C18C C17C . . 107.21(17) ?
C19C C18C H18C . . 107.9 ?
C14C C18C H18C . . 107.9 ?
C17C C18C H18C . . 107.9 ?
C20C C19C C18C . . 125.4(2) ?
C20C C19C H19C . . 117.3 ?
C18C C19C H19C . . 117.3 ?
C19C C20C H20G . . 120.0 ?
C19C C20C H20H . . 120.0 ?
H20G C20C H20H . . 120.0 ?
C4D O1D C10D . . 117.75(18) ?
C11D O2D H2OD . . 109.5 ?
C9D N1D C1D . . 122.85(19) ?
C9D N1D H1ND . . 118.6 ?
C1D N1D H1ND . . 118.6 ?
C17D N2D C16D . . 109.72(17) ?
C17D N2D C12D . . 109.35(16) ?
C16D N2D C12D . . 112.51(16) ?
C17D N2D H2ND . . 108.4 ?
C16D N2D H2ND . . 108.4 ?
C12D N2D H2ND . . 108.4 ?
N1D C1D C2D . . 119.60(19) ?
N1D C1D C6D . . 119.32(19) ?
C2D C1D C6D . . 121.07(19) ?
C3D C2D C1D . . 119.99(19) ?
C3D C2D H2D . . 120.0 ?
C1D C2D H2D . . 120.0 ?
C2D C3D C4D . . 119.8(2) ?
C2D C3D H3D . . 120.1 ?
C4D C3D H3D . . 120.1 ?
O1D C4D C5D . . 116.21(19) ?
O1D C4D C3D . . 122.86(19) ?
C5D C4D C3D . . 120.92(19) ?
C4D C5D C6D . . 120.33(18) ?
C4D C5D H5D . . 119.8 ?
C6D C5D H5D . . 119.8 ?
C5D C6D C1D . . 117.82(18) ?
C5D C6D C7D . . 124.64(18) ?
C1D C6D C7D . . 117.53(18) ?
C8D C7D C6D . . 119.44(19) ?
C8D C7D C11D . . 119.73(18) ?
C6D C7D C11D . . 120.82(17) ?
C7D C8D C9D . . 120.1(2) ?
C7D C8D H8D . . 119.9 ?
C9D C8D H8D . . 119.9 ?
N1D C9D C8D . . 120.7(2) ?
N1D C9D H9D . . 119.7 ?
C8D C9D H9D . . 119.7 ?
O1D C10D H10J . . 109.5 ?
O1D C10D H10K . . 109.5 ?
H10J C10D H10K . . 109.5 ?
O1D C10D H10L . . 109.5 ?
H10J C10D H10L . . 109.5 ?
H10K C10D H10L . . 109.5 ?
O2D C11D C7D . . 111.48(17) ?
O2D C11D C12D . . 109.31(16) ?
C7D C11D C12D . . 108.49(15) ?
O2D C11D H11D . . 109.2 ?
C7D C11D H11D . . 109.2 ?
C12D C11D H11D . . 109.2 ?
N2D C12D C13D . . 107.84(16) ?
N2D C12D C11D . . 111.11(15) ?
C13D C12D C11D . . 114.79(17) ?
N2D C12D H12D . . 107.6 ?
C13D C12D H12D . . 107.6 ?
C11D C12D H12D . . 107.6 ?
C12D C13D C14D . . 108.96(16) ?
C12D C13D H13G . . 109.9 ?
C14D C13D H13G . . 109.9 ?
C12D C13D H13H . . 109.9 ?
C14D C13D H13H . . 109.9 ?
H13G C13D H13H . . 108.3 ?
C15D C14D C18D . . 108.56(19) ?
C15D C14D C13D . . 108.52(19) ?
C18D C14D C13D . . 110.97(18) ?
C15D C14D H14D . . 109.6 ?
C18D C14D H14D . . 109.6 ?
C13D C14D H14D . . 109.6 ?
C16D C15D C14D . . 109.23(18) ?
C16D C15D H15I . . 109.8 ?
C14D C15D H15I . . 109.8 ?
C16D C15D H15J . . 109.8 ?
C14D C15D H15J . . 109.8 ?
H15I C15D H15J . . 108.3 ?
N2D C16D C15D . . 108.66(17) ?
N2D C16D H16I . . 110.0 ?
C15D C16D H16I . . 110.0 ?
N2D C16D H16J . . 110.0 ?
C15D C16D H16J . . 110.0 ?
H16I C16D H16J . . 108.3 ?
N2D C17D C18D . . 109.40(18) ?
N2D C17D H17I . . 109.8 ?
C18D C17D H17I . . 109.8 ?
N2D C17D H17J . . 109.8 ?
C18D C17D H17J . . 109.8 ?
H17I C17D H17J . . 108.2 ?
C19D C18D C14D . . 112.2(2) ?
C19D C18D C17D . . 112.4(2) ?
C14D C18D C17D . . 107.59(17) ?
C19D C18D H18D . . 108.2 ?
C14D C18D H18D . . 108.2 ?
C17D C18D H18D . . 108.2 ?
C20D C19D C18D . . 123.5(4) ?
C20D C19D H19D . . 118.2 ?
C18D C19D H19D . . 118.2 ?
C19D C20D H20I . . 120.0 ?
C19D C20D H20J . . 120.0 ?
H20I C20D H20J . . 120.0 ?

loop_
_geom_bond_atom_site_label_1
_geom_bond_atom_site_label_2
_geom_bond_site_symmetry_2
_geom_bond_distance
_geom_bond_publ_flag
O1A C4A . 1.356(3) ?
O1A C10A . 1.434(3) ?
O2A C11A . 1.412(3) ?
O2A H2OA . 0.8400 ?
O3A H3E . 0.89(2) ?
O3A H3F . 0.86(2) ?
N1A C9A . 1.317(4) ?
N1A C1A . 1.364(3) ?
N1A H1NA . 0.8800 ?
N2A C17A . 1.495(3) ?
N2A C16A . 1.500(3) ?
N2A C12A . 1.517(3) ?
N2A H2NA . 1.0000 ?
C1A C2A . 1.407(3) ?
C1A C6A . 1.412(3) ?
C2A C3A . 1.353(4) ?
C2A H2A . 0.9500 ?
C3A C4A . 1.422(3) ?
C3A H3A . 0.9500 ?
C4A C5A . 1.377(3) ?
C5A C6A . 1.426(3) ?
C5A H5A . 0.9500 ?
C6A C7A . 1.426(3) ?
C7A C8A . 1.382(3) ?
C7A C11A . 1.519(3) ?
C8A C9A . 1.387(4) ?
C8A H8A . 0.9500 ?
C9A H9A . 0.9500 ?
C10A H10A . 0.9800 ?
C10A H10B . 0.9800 ?
C10A H10C . 0.9800 ?
C11A C12A . 1.540(3) ?
C11A H11A . 1.0000 ?
C12A C13A . 1.542(3) ?
C12A H12A . 1.0000 ?
C13A C14A . 1.535(3) ?
C13A H13A . 0.9900 ?
C13A H13B . 0.9900 ?
C14A C15A . 1.524(3) ?
C14A C18A . 1.543(3) ?
C14A H14A . 1.0000 ?
C15A C16A . 1.530(3) ?
C15A H15A . 0.9900 ?
C15A H15B . 0.9900 ?
C16A H16A . 0.9900 ?
C16A H16B . 0.9900 ?
C17A C18A . 1.546(3) ?
C17A H17A . 0.9900 ?
C17A H17B . 0.9900 ?
C18A C19A . 1.508(3) ?
C18A H18A . 1.0000 ?
C19A C20A . 1.315(4) ?
C19A H19A . 0.9500 ?
C20A H20A . 0.9500 ?
C20A H20B . 0.9500 ?
O1B C4B . 1.357(3) ?
O1B C10B . 1.427(3) ?
O2B C11B . 1.413(3) ?
O2B H2OB . 0.8400 ?
N1B C9B . 1.326(3) ?
N1B C1B . 1.367(3) ?
N1B H1NB . 0.8800 ?
N2B C16B . 1.467(16) ?
N2B C17E . 1.495(3) ?
N2B C17B . 1.495(3) ?
N2B C12B . 1.511(3) ?
N2B C16E . 1.558(16) ?
N2B H2NB . 1.0000 ?
C1B C2B . 1.413(3) ?
C1B C6B . 1.416(3) ?
C2B C3B . 1.358(3) ?
C2B H2B . 0.9500 ?
C3B C4B . 1.415(3) ?
C3B H3B . 0.9500 ?
C4B C5B . 1.378(3) ?
C5B C6B . 1.425(3) ?
C5B H5B . 0.9500 ?
C6B C7B . 1.429(3) ?
C7B C8B . 1.386(3) ?
C7B C11B . 1.525(3) ?
C8B C9B . 1.388(3) ?
C8B H8B . 0.9500 ?
C9B H9B . 0.9500 ?
C10B H10D . 0.9800 ?
C10B H10E . 0.9800 ?
C10B H10F . 0.9800 ?
C11B C12B . 1.542(3) ?
C11B H11B . 1.0000 ?
C12B C13B . 1.538(3) ?
C12B H12B . 1.0000 ?
C13B C14B . 1.513(12) ?
C13B C14E . 1.557(12) ?
C13B H13C . 0.9900 ?
C13B H13D . 0.9900 ?
C14B C18B . 1.533(12) ?
C14B C15B . 1.533(12) ?
C14B H14B . 1.0000 ?
C15B C16B . 1.537(12) ?
C15B H15C . 0.9900 ?
C15B H15D . 0.9900 ?
C16B H16C . 0.9900 ?
C16B H16D . 0.9900 ?
C17B C18B . 1.592(11) ?
C17B H17C . 0.9900 ?
C17B H17D . 0.9900 ?
C18B C19B . 1.529(11) ?
C18B H18B . 1.0000 ?
C19B C20B . 1.307(10) ?
C19B H19B . 0.9500 ?
C20B H20C . 0.9500 ?
C20B H20D . 0.9500 ?
C14E C18E . 1.526(13) ?
C14E C15E . 1.530(12) ?
C14E H14E . 1.0000 ?
C15E C16E . 1.509(12) ?
C15E H15E . 0.9900 ?
C15E H15F . 0.9900 ?
C16E H16E . 0.9900 ?
C16E H16F . 0.9900 ?
C17E C18E . 1.508(12) ?
C17E H17E . 0.9900 ?
C17E H17F . 0.9900 ?
C18E C19E . 1.525(11) ?
C18E H18E . 1.0000 ?
C19E C20E . 1.296(9) ?
C19E H19E . 0.9500 ?
C20E H20E . 0.9500 ?
C20E H20F . 0.9500 ?
O1C C4C . 1.354(3) ?
O1C C10C . 1.437(3) ?
O2C C11C . 1.407(2) ?
O2C H2OC . 0.8400 ?
O3C H3G . 0.88(3) ?
O3C H3H . 0.89(3) ?
N1C C9C . 1.318(3) ?
N1C C1C . 1.367(3) ?
N1C H1NC . 0.8800 ?
N2C C17C . 1.505(3) ?
N2C C16C . 1.506(3) ?
N2C C12C . 1.511(3) ?
N2C H2NC . 1.0000 ?
C1C C2C . 1.409(3) ?
C1C C6C . 1.424(3) ?
C2C C3C . 1.359(4) ?
C2C H2C . 0.9500 ?
C3C C4C . 1.421(3) ?
C3C H3C . 0.9500 ?
C4C C5C . 1.385(3) ?
C5C C6C . 1.425(3) ?
C5C H5C . 0.9500 ?
C6C C7C . 1.423(3) ?
C7C C8C . 1.383(3) ?
C7C C11C . 1.521(3) ?
C8C C9C . 1.394(3) ?
C8C H8C . 0.9500 ?
C9C H9C . 0.9500 ?
C10C H10G . 0.9800 ?
C10C H10H . 0.9800 ?
C10C H10I . 0.9800 ?
C11C C12C . 1.539(3) ?
C11C H11C . 1.0000 ?
C12C C13C . 1.545(3) ?
C12C H12C . 1.0000 ?
C13C C14C . 1.536(3) ?
C13C H13E . 0.9900 ?
C13C H13F . 0.9900 ?
C14C C15C . 1.531(3) ?
C14C C18C . 1.546(3) ?
C14C H14C . 1.0000 ?
C15C C16C . 1.533(3) ?
C15C H15G . 0.9900 ?
C15C H15H . 0.9900 ?
C16C H16G . 0.9900 ?
C16C H16H . 0.9900 ?
C17C C18C . 1.548(3) ?
C17C H17G . 0.9900 ?
C17C H17H . 0.9900 ?
C18C C19C . 1.496(3) ?
C18C H18C . 1.0000 ?
C19C C20C . 1.311(4) ?
C19C H19C . 0.9500 ?
C20C H20G . 0.9500 ?
C20C H20H . 0.9500 ?
O1D C4D . 1.363(2) ?
O1D C10D . 1.434(3) ?
O2D C11D . 1.409(2) ?
O2D H2OD . 0.8400 ?
N1D C9D . 1.313(3) ?
N1D C1D . 1.373(3) ?
N1D H1ND . 0.8800 ?
N2D C17D . 1.500(3) ?
N2D C16D . 1.505(3) ?
N2D C12D . 1.510(3) ?
N2D H2ND . 1.0000 ?
C1D C2D . 1.403(3) ?
C1D C6D . 1.421(3) ?
C2D C3D . 1.370(3) ?
C2D H2D . 0.9500 ?
C3D C4D . 1.413(3) ?
C3D H3D . 0.9500 ?
C4D C5D . 1.382(3) ?
C5D C6D . 1.411(3) ?
C5D H5D . 0.9500 ?
C6D C7D . 1.438(3) ?
C7D C8D . 1.375(3) ?
C7D C11D . 1.519(3) ?
C8D C9D . 1.399(3) ?
C8D H8D . 0.9500 ?
C9D H9D . 0.9500 ?
C10D H10J . 0.9800 ?
C10D H10K . 0.9800 ?
C10D H10L . 0.9800 ?
C11D C12D . 1.545(3) ?
C11D H11D . 1.0000 ?
C12D C13D . 1.537(3) ?
C12D H12D . 1.0000 ?
C13D C14D . 1.538(3) ?
C13D H13G . 0.9900 ?
C13D H13H . 0.9900 ?
C14D C15D . 1.528(3) ?
C14D C18D . 1.535(3) ?
C14D H14D . 1.0000 ?
C15D C16D . 1.527(4) ?
C15D H15I . 0.9900 ?
C15D H15J . 0.9900 ?
C16D H16I . 0.9900 ?
C16D H16J . 0.9900 ?
C17D C18D . 1.551(3) ?
C17D H17I . 0.9900 ?
C17D H17J . 0.9900 ?
C18D C19D . 1.513(4) ?
C18D H18D . 1.0000 ?
C19D C20D . 1.304(5) ?
C19D H19D . 0.9500 ?
C20D H20I . 0.9500 ?
C20D H20J . 0.9500 ?

loop_
_geom_hbond_atom_site_label_D
_geom_hbond_atom_site_label_H
_geom_hbond_atom_site_label_A
_geom_hbond_site_symmetry_A
_geom_hbond_distance_DH
_geom_hbond_distance_HA
_geom_hbond_distance_DA
_geom_hbond_angle_DHA
_geom_hbond_publ_flag
O2A H2OA Cl1B . 0.84 2.23 3.0540(18) 166.4 yes
O3A H3E Cl2A . 0.89(2) 2.42(3) 3.303(3) 172(4) yes
O3A H3F Cl2B . 0.86(2) 2.42(3) 3.275(3) 171(4) yes
N1A H1NA Cl2A . 0.88 2.06 2.935(2) 172.5 yes
N2A H2NA Cl1A . 1.00 2.04 3.0226(18) 166.1 yes
C2A H2A O3A . 0.95 2.51 3.414(3) 159.9 yes
C5A H5A Cl1A . 0.95 2.93 3.872(2) 171.5 yes
C9A H9A Cl2C 1_655 0.95 2.98 3.879(3) 157.5 yes
C11A H11A Cl1A . 1.00 2.76 3.608(2) 143.2 yes
C13A H13B Cl2D 1_645 0.99 2.95 3.787(2) 142.4 yes
C15A H15A O2C 1_654 0.99 2.63 3.526(3) 151.0 yes
C16A H16A O2A . 0.99 2.38 2.948(3) 115.6 yes
O2B H2OB Cl1A . 0.84 2.31 3.0834(17) 154.0 yes
N1B H1NB Cl2B . 0.88 2.15 3.020(2) 167.6 yes
N2B H2NB Cl1B . 1.00 2.03 3.0110(18) 167.5 yes
C2B H2B Cl2B . 0.95 2.72 3.479(2) 137.4 yes
C9B H9B Cl2D 1_545 0.95 2.73 3.534(2) 142.4 yes
C10B H10D Cl1B . 0.98 2.86 3.606(3) 133.3 yes
C12B H12B Cl2C . 1.00 2.90 3.646(2) 132.4 yes
C13B H13D Cl2C . 0.99 2.78 3.559(2) 136.3 yes
C15B H15D O2B . 0.99 2.51 3.041(10) 113.4 yes
C16B H16C O2B . 0.99 2.45 2.942(15) 110.1 yes
C16B H16D Cl1C 1_554 0.99 2.88 3.606(16) 131.3 yes
C17B H17D O3C . 0.99 2.51 3.492(3) 172.8 yes
C16E H16E Cl1C 1_554 0.99 2.77 3.483(17) 129.1 yes
C16E H16F O2B . 0.99 2.52 3.066(17) 114.6 yes
C17E H17F O3C . 0.99 2.51 3.492(3) 172.9 yes
O2C H2OC Cl1D . 0.84 2.18 3.0042(16) 166.4 yes
O3C H3G Cl2C . 0.88(3) 2.51(3) 3.381(3) 171(4) yes
O3C H3H Cl2D . 0.89(3) 2.41(3) 3.294(3) 168(4) yes
N1C H1NC Cl2C . 0.88 2.11 2.986(2) 172.3 yes
N2C H2NC Cl1C . 1.00 2.02 3.0095(18) 169.3 yes
C2C H2C O3C . 0.95 2.45 3.351(3) 159.0 yes
C5C H5C Cl1C . 0.95 2.90 3.827(2) 165.1 yes
C11C H11C Cl1C . 1.00 2.79 3.630(2) 141.7 yes
C15C H15G Cl1A 1_556 0.99 2.97 3.750(2) 136.3 yes
C15C H15H O2C . 0.99 2.50 3.038(3) 113.8 yes
C16C H16H Cl1A 1_556 0.99 2.93 3.717(2) 137.1 yes
C17C H17G Cl1D 1_655 0.99 2.69 3.411(2) 129.6 yes
O2D H2OD Cl1C . 0.84 2.21 3.0442(17) 171.9 yes
N1D H1ND Cl2D . 0.88 2.19 3.054(2) 166.2 yes
N2D H2ND Cl1D . 1.00 1.99 2.9885(18) 177.1 yes
C2D H2D Cl2D . 0.95 2.95 3.664(2) 133.5 yes
C5D H5D Cl1D . 0.95 2.93 3.864(2) 167.1 yes
C9D H9D Cl2B 1_565 0.95 2.79 3.488(2) 130.9 yes
C10D H10K Cl2A 1_455 0.98 2.92 3.627(3) 129.7 yes
C11D H11D Cl1D . 1.00 2.89 3.725(2) 141.3 yes
C13D H13G O3A 1_465 0.99 2.43 3.340(3) 153.0 yes
C16D H16I O2D . 0.99 2.41 3.080(3) 124.0 yes
C16D H16J Cl1B 1_456 0.99 2.82 3.653(2) 142.6 yes
C17D H17J Cl1C 1_455 0.99 2.74 3.513(2) 134.9 yes

loop_
_geom_torsion_atom_site_label_1
_geom_torsion_atom_site_label_2
_geom_torsion_atom_site_label_3
_geom_torsion_atom_site_label_4
_geom_torsion_site_symmetry_1
_geom_torsion_site_symmetry_2
_geom_torsion_site_symmetry_3
_geom_torsion_site_symmetry_4
_geom_torsion
_geom_torsion_publ_flag
C9A N1A C1A C2A . . . . -178.1(2) ?
C9A N1A C1A C6A . . . . 1.3(3) ?
N1A C1A C2A C3A . . . . 177.5(2) ?
C6A C1A C2A C3A . . . . -2.0(3) ?
C1A C2A C3A C4A . . . . -0.2(3) ?
C10A O1A C4A C5A . . . . -4.8(4) ?
C10A O1A C4A C3A . . . . 174.7(2) ?
C2A C3A C4A O1A . . . . -177.3(2) ?
C2A C3A C4A C5A . . . . 2.3(4) ?
O1A C4A C5A C6A . . . . 177.5(2) ?
C3A C4A C5A C6A . . . . -2.0(3) ?
N1A C1A C6A C5A . . . . -177.24(19) ?
C2A C1A C6A C5A . . . . 2.2(3) ?
N1A C1A C6A C7A . . . . 1.9(3) ?
C2A C1A C6A C7A . . . . -178.7(2) ?
C4A C5A C6A C1A . . . . -0.2(3) ?
C4A C5A C6A C7A . . . . -179.2(2) ?
C1A C6A C7A C8A . . . . -4.1(3) ?
C5A C6A C7A C8A . . . . 175.0(2) ?
C1A C6A C7A C11A . . . . 173.52(19) ?
C5A C6A C7A C11A . . . . -7.4(3) ?
C6A C7A C8A C9A . . . . 3.3(3) ?
C11A C7A C8A C9A . . . . -174.4(2) ?
C1A N1A C9A C8A . . . . -2.2(4) ?
C7A C8A C9A N1A . . . . -0.1(4) ?
C8A C7A C11A O2A . . . . -15.4(3) ?
C6A C7A C11A O2A . . . . 166.95(19) ?
C8A C7A C11A C12A . . . . 103.3(2) ?
C6A C7A C11A C12A . . . . -74.3(2) ?
C17A N2A C12A C11A . . . . -171.57(16) ?
C16A N2A C12A C11A . . . . 66.7(2) ?
C17A N2A C12A C13A . . . . 62.5(2) ?
C16A N2A C12A C13A . . . . -59.2(2) ?
O2A C11A C12A N2A . . . . -79.9(2) ?
C7A C11A C12A N2A . . . . 158.77(16) ?
O2A C11A C12A C13A . . . . 42.9(2) ?
C7A C11A C12A C13A . . . . -78.4(2) ?
N2A C12A C13A C14A . . . . -0.8(2) ?
C11A C12A C13A C14A . . . . -124.92(18) ?
C12A C13A C14A C15A . . . . 59.1(2) ?
C12A C13A C14A C18A . . . . -59.6(2) ?
C13A C14A C15A C16A . . . . -61.0(2) ?
C18A C14A C15A C16A . . . . 58.5(2) ?
C17A N2A C16A C15A . . . . -63.6(2) ?
C12A N2A C16A C15A . . . . 57.8(2) ?
C14A C15A C16A N2A . . . . 3.2(2) ?
C16A N2A C17A C18A . . . . 60.3(2) ?
C12A N2A C17A C18A . . . . -63.8(2) ?
C15A C14A C18A C19A . . . . 174.51(18) ?
C13A C14A C18A C19A . . . . -66.0(2) ?
C15A C14A C18A C17A . . . . -61.2(2) ?
C13A C14A C18A C17A . . . . 58.4(2) ?
N2A C17A C18A C19A . . . . 126.7(2) ?
N2A C17A C18A C14A . . . . 2.6(2) ?
C14A C18A C19A C20A . . . . -89.7(3) ?
C17A C18A C19A C20A . . . . 148.7(3) ?
C9B N1B C1B C2B . . . . -177.6(2) ?
C9B N1B C1B C6B . . . . 1.4(3) ?
N1B C1B C2B C3B . . . . -179.0(2) ?
C6B C1B C2B C3B . . . . 2.1(3) ?
C1B C2B C3B C4B . . . . 0.4(3) ?
C10B O1B C4B C5B . . . . 6.3(4) ?
C10B O1B C4B C3B . . . . -176.2(3) ?
C2B C3B C4B O1B . . . . 179.5(2) ?
C2B C3B C4B C5B . . . . -2.8(3) ?
O1B C4B C5B C6B . . . . -180.0(2) ?
C3B C4B C5B C6B . . . . 2.7(3) ?
N1B C1B C6B C5B . . . . 178.96(19) ?
C2B C1B C6B C5B . . . . -2.1(3) ?
N1B C1B C6B C7B . . . . -2.8(3) ?
C2B C1B C6B C7B . . . . 176.09(18) ?
C4B C5B C6B C1B . . . . -0.2(3) ?
C4B C5B C6B C7B . . . . -178.3(2) ?
C1B C6B C7B C8B . . . . 2.8(3) ?
C5B C6B C7B C8B . . . . -179.1(2) ?
C1B C6B C7B C11B . . . . -176.50(18) ?
C5B C6B C7B C11B . . . . 1.6(3) ?
C6B C7B C8B C9B . . . . -1.4(3) ?
C11B C7B C8B C9B . . . . 177.9(2) ?
C1B N1B C9B C8B . . . . 0.2(3) ?
C7B C8B C9B N1B . . . . -0.1(3) ?
C8B C7B C11B O2B . . . . -18.0(3) ?
C6B C7B C11B O2B . . . . 161.31(18) ?
C8B C7B C11B C12B . . . . 101.6(2) ?
C6B C7B C11B C12B . . . . -79.0(2) ?
C16B N2B C12B C13B . . . . -64.7(7) ?
C17E N2B C12B C13B . . . . 61.8(2) ?
C17B N2B C12B C13B . . . . 61.8(2) ?
C16E N2B C12B C13B . . . . -55.7(6) ?
C16B N2B C12B C11B . . . . 61.3(7) ?
C17E N2B C12B C11B . . . . -172.19(17) ?
C17B N2B C12B C11B . . . . -172.19(17) ?
C16E N2B C12B C11B . . . . 70.3(6) ?
O2B C11B C12B N2B . . . . -82.1(2) ?
C7B C11B C12B N2B . . . . 156.68(16) ?
O2B C11B C12B C13B . . . . 40.4(2) ?
C7B C11B C12B C13B . . . . -80.8(2) ?
N2B C12B C13B C14B . . . . 5.9(6) ?
C11B C12B C13B C14B . . . . -118.9(5) ?
N2B C12B C13B C14E . . . . -3.8(5) ?
C11B C12B C13B C14E . . . . -128.6(5) ?
C12B C13B C14B C18B . . . . -63.9(9) ?
C12B C13B C14B C15B . . . . 55.7(8) ?
C13B C14B C15B C16B . . . . -66.0(10) ?
C18B C14B C15B C16B . . . . 52.8(12) ?
C17B N2B C16B C15B . . . . -69.2(9) ?
C12B N2B C16B C15B . . . . 54.6(11) ?
C14B C15B C16B N2B . . . . 10.1(12) ?
C16B N2B C17B C18B . . . . 56.1(7) ?
C12B N2B C17B C18B . . . . -70.0(5) ?
C13B C14B C18B C19B . . . . -75.8(11) ?
C15B C14B C18B C19B . . . . 165.4(9) ?
C13B C14B C18B C17B . . . . 54.3(10) ?
C15B C14B C18B C17B . . . . -64.4(11) ?
N2B C17B C18B C19B . . . . 136.3(8) ?
N2B C17B C18B C14B . . . . 10.2(9) ?
C14B C18B C19B C20B . . . . 125.5(9) ?
C17B C18B C19B C20B . . . . 0.1(14) ?
C12B C13B C14E C18E . . . . -57.5(9) ?
C12B C13B C14E C15E . . . . 62.9(10) ?
C18E C14E C15E C16E . . . . 58.4(13) ?
C13B C14E C15E C16E . . . . -62.1(12) ?
C14E C15E C16E N2B . . . . 4.4(13) ?
C17E N2B C16E C15E . . . . -62.1(10) ?
C12B N2B C16E C15E . . . . 56.9(11) ?
C12B N2B C17E C18E . . . . -62.2(6) ?
C16E N2B C17E C18E . . . . 60.1(8) ?
N2B C17E C18E C19E . . . . 123.2(7) ?
N2B C17E C18E C14E . . . . 0.3(10) ?
C15E C14E C18E C17E . . . . -61.1(11) ?
C13B C14E C18E C17E . . . . 58.4(10) ?
C15E C14E C18E C19E . . . . 178.0(9) ?
C13B C14E C18E C19E . . . . -62.5(12) ?
C17E C18E C19E C20E . . . . 132.2(8) ?
C14E C18E C19E C20E . . . . -108.8(11) ?
C9C N1C C1C C2C . . . . 177.2(2) ?
C9C N1C C1C C6C . . . . -2.5(3) ?
N1C C1C C2C C3C . . . . 178.6(2) ?
C6C C1C C2C C3C . . . . -1.6(3) ?
C1C C2C C3C C4C . . . . -1.4(4) ?
C10C O1C C4C C5C . . . . -2.0(3) ?
C10C O1C C4C C3C . . . . 178.3(2) ?
C2C C3C C4C O1C . . . . -178.5(2) ?
C2C C3C C4C C5C . . . . 1.8(3) ?
O1C C4C C5C C6C . . . . -178.8(2) ?
C3C C4C C5C C6C . . . . 0.8(3) ?
N1C C1C C6C C7C . . . . 3.9(3) ?
C2C C1C C6C C7C . . . . -175.83(19) ?
N1C C1C C6C C5C . . . . -176.10(18) ?
C2C C1C C6C C5C . . . . 4.2(3) ?
C4C C5C C6C C7C . . . . 176.27(19) ?
C4C C5C C6C C1C . . . . -3.7(3) ?
C1C C6C C7C C8C . . . . -2.3(3) ?
C5C C6C C7C C8C . . . . 177.67(19) ?
C1C C6C C7C C11C . . . . 178.10(18) ?
C5C C6C C7C C11C . . . . -1.9(3) ?
C6C C7C C8C C9C . . . . -0.7(3) ?
C11C C7C C8C C9C . . . . 178.89(19) ?
C1C N1C C9C C8C . . . . -0.6(3) ?
C7C C8C C9C N1C . . . . 2.3(3) ?
C8C C7C C11C O2C . . . . -11.0(2) ?
C6C C7C C11C O2C . . . . 168.60(17) ?
C8C C7C C11C C12C . . . . 110.1(2) ?
C6C C7C C11C C12C . . . . -70.3(2) ?
C17C N2C C12C C11C . . . . -174.33(16) ?
C16C N2C C12C C11C . . . . 64.1(2) ?
C17C N2C C12C C13C . . . . 58.2(2) ?
C16C N2C C12C C13C . . . . -63.3(2) ?
O2C C11C C12C N2C . . . . -77.72(19) ?
C7C C11C C12C N2C . . . . 160.10(15) ?
O2C C11C C12C C13C . . . . 45.3(2) ?
C7C C11C C12C C13C . . . . -76.9(2) ?
N2C C12C C13C C14C . . . . 7.0(2) ?
C11C C12C C13C C14C . . . . -117.55(19) ?
C12C C13C C14C C15C . . . . 55.6(2) ?
C12C C13C C14C C18C . . . . -62.7(2) ?
C13C C14C C15C C16C . . . . -68.2(2) ?
C18C C14C C15C C16C . . . . 53.0(2) ?
C17C N2C C16C C15C . . . . -70.3(2) ?
C12C N2C C16C C15C . . . . 51.2(2) ?
C14C C15C C16C N2C . . . . 14.0(2) ?
C16C N2C C17C C18C . . . . 52.0(2) ?
C12C N2C C17C C18C . . . . -72.6(2) ?
C15C C14C C18C C19C . . . . 165.20(18) ?
C13C C14C C18C C19C . . . . -75.4(2) ?
C15C C14C C18C C17C . . . . -70.4(2) ?
C13C C14C C18C C17C . . . . 48.9(2) ?
N2C C17C C18C C19C . . . . 141.08(19) ?
N2C C17C C18C C14C . . . . 15.6(2) ?
C14C C18C C19C C20C . . . . -114.1(3) ?
C17C C18C C19C C20C . . . . 124.2(3) ?
C9D N1D C1D C2D . . . . 178.9(2) ?
C9D N1D C1D C6D . . . . -2.1(3) ?
N1D C1D C2D C3D . . . . 179.0(2) ?
C6D C1D C2D C3D . . . . 0.0(3) ?
C1D C2D C3D C4D . . . . -1.7(3) ?
C10D O1D C4D C5D . . . . -178.62(19) ?
C10D O1D C4D C3D . . . . 0.5(3) ?
C2D C3D C4D O1D . . . . -177.8(2) ?
C2D C3D C4D C5D . . . . 1.3(3) ?
O1D C4D C5D C6D . . . . 179.99(18) ?
C3D C4D C5D C6D . . . . 0.8(3) ?
C4D C5D C6D C1D . . . . -2.4(3) ?
C4D C5D C6D C7D . . . . 178.43(19) ?
N1D C1D C6D C5D . . . . -176.97(18) ?
C2D C1D C6D C5D . . . . 2.0(3) ?
N1D C1D C6D C7D . . . . 2.2(3) ?
C2D C1D C6D C7D . . . . -178.76(18) ?
C5D C6D C7D C8D . . . . 178.12(19) ?
C1D C6D C7D C8D . . . . -1.0(3) ?
C5D C6D C7D C11D . . . . -2.6(3) ?
C1D C6D C7D C11D . . . . 178.22(17) ?
C6D C7D C8D C9D . . . . -0.4(3) ?
C11D C7D C8D C9D . . . . -179.68(19) ?
C1D N1D C9D C8D . . . . 0.6(3) ?
C7D C8D C9D N1D . . . . 0.7(3) ?
C8D C7D C11D O2D . . . . -13.9(3) ?
C6D C7D C11D O2D . . . . 166.81(17) ?
C8D C7D C11D C12D . . . . 106.5(2) ?
C6D C7D C11D C12D . . . . -72.8(2) ?
C17D N2D C12D C13D . . . . 69.7(2) ?
C16D N2D C12D C13D . . . . -52.5(2) ?
C17D N2D C12D C11D . . . . -163.67(17) ?
C16D N2D C12D C11D . . . . 74.1(2) ?
O2D C11D C12D N2D . . . . -83.00(19) ?
C7D C11D C12D N2D . . . . 155.25(16) ?
O2D C11D C12D C13D . . . . 39.7(2) ?
C7D C11D C12D C13D . . . . -82.1(2) ?
N2D C12D C13D C14D . . . . -12.7(2) ?
C11D C12D C13D C14D . . . . -137.14(18) ?
C12D C13D C14D C15D . . . . 67.4(2) ?
C12D C13D C14D C18D . . . . -51.8(2) ?
C18D C14D C15D C16D . . . . 65.8(2) ?
C13D C14D C15D C16D . . . . -54.9(2) ?
C17D N2D C16D C15D . . . . -56.7(2) ?
C12D N2D C16D C15D . . . . 65.2(2) ?
C14D C15D C16D N2D . . . . -8.0(3) ?
C16D N2D C17D C18D . . . . 66.0(2) ?
C12D N2D C17D C18D . . . . -57.9(2) ?
C15D C14D C18D C19D . . . . 179.8(2) ?
C13D C14D C18D C19D . . . . -61.1(3) ?
C15D C14D C18D C17D . . . . -56.1(2) ?
C13D C14D C18D C17D . . . . 63.1(2) ?
N2D C17D C18D C19D . . . . 116.7(2) ?
N2D C17D C18D C14D . . . . -7.2(2) ?
C14D C18D C19D C20D . . . . -119.1(4) ?
C17D C18D C19D C20D . . . . 119.5(4) ?

_cod_database_fobs_code 1562056
